data_4038899
loop_
_publ_author_name
'Hupatz, Henrik'
'Gaedke, Marius'
'Schr\"oder, Hendrik V'
'Beerhues, Julia'
'Valkonen, Arto'
'Klautzsch, Fabian'
'M\"uller, Sebastian'
'Witte, Felix'
'Rissanen, Kari'
'Sarkar, Biprajit'
'Schalley, Christoph A.'

_publ_section_title
;
 Thermodynamic and electrochemical study of tailor-made crown ethers for
 redox-switchable (pseudo)rotaxanes
;
_journal_name_full 'Beilstein Journal of Organic Chemistry'
_journal_page_first 2576
_journal_page_last 2588
_journal_paper_doi 10.3762/bjoc.16.209
_journal_volume 16
_journal_year 2020
_chemical_formula_moiety 'C26 H32 O7 S8, C2 H3 N'
_chemical_formula_sum 'C28 H35 N O7 S8'
_chemical_formula_weight 754.05
_space_group_crystal_system monoclinic
_space_group_IT_number 14
_space_group_name_Hall '-P 2ybc'
_space_group_name_H-M_alt 'P 1 21/c 1'
_atom_sites_solution_hydrogens geom
_audit_creation_method SHELXL-2018/3
_cell_angle_alpha 90
_cell_angle_beta 94.379(3)
_cell_angle_gamma 90
_cell_formula_units_Z 4
_cell_length_a 31.5592(13)
_cell_length_b 12.8309(5)
_cell_length_c 8.3107(3)
_cell_measurement_reflns_used 3999
_cell_measurement_temperature 120(2)
_cell_measurement_theta_max 72.8600
_cell_measurement_theta_min 2.7680
_cell_volume 3355.5(2)
_computing_cell_refinement 'CrysAlisPro 1.171.39.43c (Rigaku OD, 2018)'
_computing_data_collection 'CrysAlisPro 1.171.39.43c (Rigaku OD, 2018)'
_computing_data_reduction 'CrysAlisPro 1.171.39.43c (Rigaku OD, 2018)'
_computing_molecular_graphics SHELXL-2018/3
_computing_publication_material SHELXL-2018/3
_computing_structure_refinement 'SHELXL-2018/3 (Sheldrick, 2018)'
_computing_structure_solution 'SHELXT 2018/2 (Sheldrick, 2018)'
_diffrn_ambient_temperature 120(2)
_diffrn_detector_area_resol_mean 5.1977
_diffrn_measured_fraction_theta_full 0.999
_diffrn_measured_fraction_theta_max 0.973
_diffrn_measurement_device_type 'SuperNova, Dual, Cu at home/near, Atlas'
_diffrn_measurement_method '\w scans'
_diffrn_radiation_type CuK\a
_diffrn_radiation_wavelength 1.54184
_diffrn_reflns_av_R_equivalents 0.0344
_diffrn_reflns_av_unetI/netI 0.0466
_diffrn_reflns_Laue_measured_fraction_full 0.999
_diffrn_reflns_Laue_measured_fraction_max 0.973
_diffrn_reflns_limit_h_max 39
_diffrn_reflns_limit_h_min -37
_diffrn_reflns_limit_k_max 15
_diffrn_reflns_limit_k_min -9
_diffrn_reflns_limit_l_max 10
_diffrn_reflns_limit_l_min -10
_diffrn_reflns_number 13226
_diffrn_reflns_point_group_measured_fraction_full 0.999
_diffrn_reflns_point_group_measured_fraction_max 0.973
_diffrn_reflns_theta_full 67.684
_diffrn_reflns_theta_max 73.331
_diffrn_reflns_theta_min 2.809
_diffrn_source 'micro-focus sealed X-ray tube'
_exptl_absorpt_coefficient_mu 5.317
_exptl_absorpt_correction_T_max 0.842
_exptl_absorpt_correction_T_min 0.629
_exptl_absorpt_correction_type analytical
_exptl_absorpt_process_details
;
CrysAlisPro 1.171.39.43c (Rigaku Oxford Diffraction, 2018)
Analytical numeric absorption correction using a multifaceted crystal
model based on expressions derived by R.C. Clark & J.S. Reid.
(Clark, R. C. & Reid, J. S. (1995). Acta Cryst. A51, 887-897)
Empirical absorption correction using spherical harmonics,
 implemented in SCALE3 ABSPACK scaling algorithm.
;
_exptl_crystal_colour yellow
_exptl_crystal_density_diffrn 1.493
_exptl_crystal_description plate
_exptl_crystal_F_000 1576
_exptl_crystal_size_max 0.120
_exptl_crystal_size_mid 0.090
_exptl_crystal_size_min 0.050
_refine_diff_density_max 0.487
_refine_diff_density_min -0.326
_refine_diff_density_rms 0.059
_refine_ls_extinction_method none
_refine_ls_goodness_of_fit_ref 1.034
_refine_ls_hydrogen_treatment constr
_refine_ls_matrix_type full
_refine_ls_number_parameters 397
_refine_ls_number_reflns 6545
_refine_ls_number_restraints 0
_refine_ls_restrained_S_all 1.034
_refine_ls_R_factor_all 0.0528
_refine_ls_R_factor_gt 0.0377
_refine_ls_shift/su_max 0.001
_refine_ls_shift/su_mean 0.000
_refine_ls_structure_factor_coef Fsqd
_refine_ls_weighting_details 'w=1/[\s^2^(Fo^2^)+(0.0327P)^2^+1.2077P] where P=(Fo^2^+2Fc^2^)/3'
_refine_ls_weighting_scheme calc
_refine_ls_wR_factor_gt 0.0807
_refine_ls_wR_factor_ref 0.0860
_reflns_Friedel_coverage 0.000
_reflns_number_gt 5274
_reflns_number_total 6545
_reflns_threshold_expression 'I > 2\s(I)'
_cod_data_source_file exTTFC7.cif
_cod_data_source_block shelx
_cod_original_sg_symbol_H-M 'P 21/c'
_cod_database_code 4038899
_shelx_shelxl_version_number 2018/3
_shelx_space_group_comment
;
The symmetry employed for this shelxl refinement is uniquely defined
by the following loop, which should always be used as a source of
symmetry information in preference to the above space-group names.
They are only intended as comments.
;
_shelx_estimated_absorpt_t_min 0.568
_shelx_estimated_absorpt_t_max 0.777

loop_
_space_group_symop_operation_xyz
'x, y, z'
'-x, y+1/2, -z+1/2'
'-x, -y, -z'
'x, -y-1/2, z-1/2'

loop_
_atom_site_label
_atom_site_type_symbol
_atom_site_fract_x
_atom_site_fract_y
_atom_site_fract_z
_atom_site_U_iso_or_equiv
_atom_site_adp_type
_atom_site_occupancy
_atom_site_site_symmetry_order
_atom_site_calc_flag
_atom_site_refinement_flags_posn
_atom_site_refinement_flags_adp
_atom_site_refinement_flags_occupancy
_atom_site_disorder_assembly
_atom_site_disorder_group
S1 S 0.65850(2) 0.44269(5) 0.39918(7) 0.02203(13) Uani 1 1 d . . . . .
S2 S 0.59583(2) 0.60256(5) 0.51004(8) 0.02301(13) Uani 1 1 d . . . . .
S3 S 0.66276(2) 0.73232(5) 0.67052(8) 0.02430(13) Uani 1 1 d . . . . .
S4 S 0.73348(2) 0.59310(5) 0.57085(8) 0.02358(13) Uani 1 1 d . . . . .
S5 S 0.54061(2) 0.81322(5) 0.40986(7) 0.02299(13) Uani 1 1 d . . . . .
S6 S 0.60869(2) 0.94193(5) 0.56926(8) 0.02471(14) Uani 1 1 d . . . . .
S7 S 0.49892(2) 1.00009(5) 0.23577(8) 0.02769(14) Uani 1 1 d . . . . .
S8 S 0.57514(2) 1.14106(5) 0.41974(8) 0.02930(15) Uani 1 1 d . . . . .
O1 O 0.79956(5) 0.25597(13) 0.8146(2) 0.0228(4) Uani 1 1 d . . . . .
O2 O 0.88988(6) 0.27496(14) 0.7882(2) 0.0264(4) Uani 1 1 d . . . . .
O3 O 0.97325(6) 0.17829(17) 0.7916(2) 0.0377(5) Uani 1 1 d . . . . .
O4 O 0.94507(7) -0.03257(16) 0.6414(3) 0.0389(5) Uani 1 1 d . . . . .
O5 O 0.86018(7) -0.13164(16) 0.5398(3) 0.0387(5) Uani 1 1 d . . . . .
O6 O 0.77371(6) -0.05232(13) 0.5114(2) 0.0259(4) Uani 1 1 d . . . . .
O7 O 0.74500(5) 0.13589(13) 0.6554(2) 0.0227(4) Uani 1 1 d . . . . .
C1 C 0.64875(8) 0.56065(19) 0.4955(3) 0.0218(5) Uani 1 1 d . . . . .
C2 C 0.67937(8) 0.62136(19) 0.5671(3) 0.0225(5) Uani 1 1 d . . . . .
C3 C 0.73270(8) 0.45595(19) 0.6004(3) 0.0200(5) Uani 1 1 d . . . . .
C4 C 0.76627(8) 0.4127(2) 0.6981(3) 0.0218(5) Uani 1 1 d . . . . .
H4 H 0.787137 0.456822 0.750993 0.026 Uiso 1 1 calc R U . . .
C5 C 0.76910(7) 0.30536(19) 0.7178(3) 0.0202(5) Uani 1 1 d . . . . .
C6 C 0.82800(8) 0.3187(2) 0.9181(3) 0.0239(5) Uani 1 1 d . . . . .
H6A H 0.839200 0.276200 1.011222 0.029 Uiso 1 1 calc R U . . .
H6B H 0.811959 0.377770 0.960329 0.029 Uiso 1 1 calc R U . . .
C7 C 0.86459(8) 0.3606(2) 0.8321(3) 0.0265(5) Uani 1 1 d . . . . .
H7A H 0.853866 0.399540 0.734486 0.032 Uiso 1 1 calc R U . . .
H7B H 0.881797 0.408684 0.903693 0.032 Uiso 1 1 calc R U . . .
C8 C 0.92368(9) 0.3075(2) 0.6962(3) 0.0307(6) Uani 1 1 d . . . . .
H8A H 0.942263 0.356933 0.760016 0.037 Uiso 1 1 calc R U . . .
H8B H 0.912049 0.343540 0.597157 0.037 Uiso 1 1 calc R U . . .
C9 C 0.94889(9) 0.2145(2) 0.6519(3) 0.0318(6) Uani 1 1 d . . . . .
H9A H 0.929528 0.158803 0.608714 0.038 Uiso 1 1 calc R U . . .
H9B H 0.967960 0.233698 0.567437 0.038 Uiso 1 1 calc R U . . .
C10 C 0.99747(10) 0.0876(3) 0.7621(4) 0.0419(7) Uani 1 1 d . . . . .
H10A H 1.023179 0.086867 0.838243 0.050 Uiso 1 1 calc R U . . .
H10B H 1.006944 0.091516 0.651434 0.050 Uiso 1 1 calc R U . . .
C11 C 0.97377(11) -0.0124(3) 0.7795(4) 0.0460(8) Uani 1 1 d . . . . .
H11A H 0.994309 -0.070612 0.794043 0.055 Uiso 1 1 calc R U . . .
H11B H 0.957623 -0.008815 0.876860 0.055 Uiso 1 1 calc R U . . .
C12 C 0.93361(11) -0.1398(2) 0.6306(5) 0.0464(8) Uani 1 1 d . . . . .
H12A H 0.922014 -0.161889 0.732565 0.056 Uiso 1 1 calc R U . . .
H12B H 0.959240 -0.182101 0.615631 0.056 Uiso 1 1 calc R U . . .
C13 C 0.90126(11) -0.1588(2) 0.4932(4) 0.0419(8) Uani 1 1 d . . . . .
H13A H 0.908066 -0.116369 0.399030 0.050 Uiso 1 1 calc R U . . .
H13B H 0.901662 -0.233143 0.461684 0.050 Uiso 1 1 calc R U . . .
C14 C 0.82737(11) -0.1680(2) 0.4289(4) 0.0390(7) Uani 1 1 d . . . . .
H14A H 0.832681 -0.241714 0.401369 0.047 Uiso 1 1 calc R U . . .
H14B H 0.826745 -0.126406 0.328500 0.047 Uiso 1 1 calc R U . . .
C15 C 0.78555(10) -0.1589(2) 0.5021(4) 0.0335(6) Uani 1 1 d . . . . .
H15A H 0.763493 -0.197634 0.435344 0.040 Uiso 1 1 calc R U . . .
H15B H 0.787826 -0.189867 0.611522 0.040 Uiso 1 1 calc R U . . .
C16 C 0.73354(9) -0.0413(2) 0.5769(3) 0.0268(5) Uani 1 1 d . . . . .
H16A H 0.736261 -0.059000 0.693173 0.032 Uiso 1 1 calc R U . . .
H16B H 0.712803 -0.089792 0.521793 0.032 Uiso 1 1 calc R U . . .
C17 C 0.71802(8) 0.06836(19) 0.5552(3) 0.0239(5) Uani 1 1 d . . . . .
H17A H 0.718581 0.089244 0.440744 0.029 Uiso 1 1 calc R U . . .
H17B H 0.688379 0.073625 0.585743 0.029 Uiso 1 1 calc R U . . .
C18 C 0.73861(8) 0.24042(19) 0.6365(3) 0.0204(5) Uani 1 1 d . . . . .
C19 C 0.70421(8) 0.2846(2) 0.5469(3) 0.0216(5) Uani 1 1 d . . . . .
H19 H 0.682505 0.241038 0.498240 0.026 Uiso 1 1 calc R U . . .
C20 C 0.70134(8) 0.3928(2) 0.5277(3) 0.0201(5) Uani 1 1 d . . . . .
C21 C 0.61211(8) 0.72993(19) 0.5649(3) 0.0219(5) Uani 1 1 d . . . . .
C22 C 0.59040(8) 0.81608(19) 0.5208(3) 0.0201(5) Uani 1 1 d . . . . .
C23 C 0.53977(8) 0.94734(19) 0.3647(3) 0.0215(5) Uani 1 1 d . . . . .
C24 C 0.57092(8) 1.00567(19) 0.4369(3) 0.0232(5) Uani 1 1 d . . . . .
C25 C 0.47078(9) 0.8851(2) 0.1636(4) 0.0324(6) Uani 1 1 d . . . . .
H25A H 0.490300 0.838779 0.111626 0.049 Uiso 1 1 calc R U . . .
H25B H 0.447411 0.905196 0.085245 0.049 Uiso 1 1 calc R U . . .
H25C H 0.459311 0.848911 0.254524 0.049 Uiso 1 1 calc R U . . .
C26 C 0.61219(10) 1.1526(2) 0.2659(3) 0.0322(6) Uani 1 1 d . . . . .
H26A H 0.638147 1.113732 0.298847 0.048 Uiso 1 1 calc R U . . .
H26B H 0.619199 1.226174 0.250962 0.048 Uiso 1 1 calc R U . . .
H26C H 0.599344 1.124054 0.164142 0.048 Uiso 1 1 calc R U . . .
N1 N 0.87782(15) -0.0779(3) 1.0542(4) 0.0766(12) Uani 1 1 d . . . . .
C27 C 0.86191(13) -0.0285(2) 0.9519(4) 0.0435(8) Uani 1 1 d . . . . .
C28 C 0.84367(11) 0.0355(2) 0.8228(4) 0.0432(8) Uani 1 1 d . . . . .
H28A H 0.861732 0.096659 0.810389 0.065 Uiso 1 1 calc R U . . .
H28B H 0.815252 0.058183 0.847701 0.065 Uiso 1 1 calc R U . . .
H28C H 0.841590 -0.004713 0.722274 0.065 Uiso 1 1 calc R U . . .

loop_
_atom_site_aniso_label
_atom_site_aniso_U_11
_atom_site_aniso_U_22
_atom_site_aniso_U_33
_atom_site_aniso_U_23
_atom_site_aniso_U_13
_atom_site_aniso_U_12
S1 0.0253(3) 0.0223(3) 0.0176(3) -0.0019(2) -0.0037(2) 0.0033(2)
S2 0.0207(3) 0.0192(3) 0.0289(3) -0.0003(2) 0.0000(2) -0.0006(2)
S3 0.0265(3) 0.0204(3) 0.0251(3) -0.0023(2) -0.0042(2) 0.0009(2)
S4 0.0210(3) 0.0196(3) 0.0296(3) 0.0032(2) -0.0018(2) -0.0012(2)
S5 0.0224(3) 0.0191(3) 0.0268(3) 0.0015(2) -0.0023(2) -0.0015(2)
S6 0.0270(3) 0.0206(3) 0.0258(3) -0.0015(2) -0.0032(2) -0.0026(2)
S7 0.0296(3) 0.0246(3) 0.0280(3) 0.0019(3) -0.0036(2) 0.0052(3)
S8 0.0383(4) 0.0178(3) 0.0327(4) -0.0017(3) 0.0087(3) 0.0007(3)
O1 0.0221(8) 0.0212(8) 0.0243(9) -0.0003(7) -0.0032(7) 0.0015(7)
O2 0.0232(9) 0.0249(9) 0.0315(10) 0.0016(8) 0.0044(7) 0.0004(7)
O3 0.0329(11) 0.0511(13) 0.0280(10) -0.0034(9) -0.0053(8) 0.0127(10)
O4 0.0408(12) 0.0321(11) 0.0434(12) 0.0085(9) 0.0008(9) 0.0078(9)
O5 0.0416(12) 0.0329(11) 0.0425(12) -0.0067(9) 0.0086(9) 0.0072(9)
O6 0.0319(10) 0.0153(8) 0.0310(10) 0.0013(7) 0.0059(8) 0.0019(7)
O7 0.0248(9) 0.0187(8) 0.0244(9) -0.0012(7) -0.0004(7) 0.0002(7)
C1 0.0225(12) 0.0216(12) 0.0210(12) 0.0031(10) 0.0006(9) 0.0006(10)
C2 0.0259(12) 0.0195(12) 0.0219(12) 0.0038(10) 0.0002(10) 0.0016(10)
C3 0.0218(11) 0.0201(12) 0.0183(11) -0.0015(9) 0.0022(9) 0.0007(10)
C4 0.0207(12) 0.0234(12) 0.0210(12) -0.0030(10) 0.0003(9) 0.0005(10)
C5 0.0183(11) 0.0238(12) 0.0185(11) 0.0003(10) 0.0020(9) 0.0052(10)
C6 0.0252(13) 0.0256(13) 0.0199(12) -0.0019(10) -0.0036(10) 0.0029(10)
C7 0.0237(13) 0.0239(13) 0.0311(14) 0.0015(11) -0.0037(10) 0.0004(10)
C8 0.0265(13) 0.0372(15) 0.0286(14) 0.0059(12) 0.0029(11) -0.0032(12)
C9 0.0285(14) 0.0428(16) 0.0241(13) 0.0027(12) 0.0011(10) 0.0018(12)
C10 0.0317(15) 0.057(2) 0.0364(17) 0.0000(15) -0.0022(12) 0.0154(15)
C11 0.0426(18) 0.054(2) 0.0401(18) 0.0107(16) -0.0016(14) 0.0210(16)
C12 0.0420(18) 0.0340(16) 0.065(2) 0.0149(16) 0.0150(16) 0.0123(14)
C13 0.0475(19) 0.0244(14) 0.056(2) -0.0020(14) 0.0185(16) 0.0055(13)
C14 0.0532(19) 0.0265(14) 0.0366(16) -0.0038(12) -0.0003(14) 0.0152(13)
C15 0.0466(17) 0.0149(12) 0.0383(16) 0.0006(11) -0.0016(13) 0.0022(12)
C16 0.0308(13) 0.0214(12) 0.0290(14) 0.0007(11) 0.0075(11) -0.0054(11)
C17 0.0240(12) 0.0234(12) 0.0245(12) -0.0016(10) 0.0036(10) -0.0046(10)
C18 0.0223(12) 0.0204(12) 0.0188(11) -0.0022(9) 0.0048(9) 0.0012(9)
C19 0.0221(12) 0.0229(12) 0.0200(11) -0.0031(10) 0.0029(9) -0.0011(10)
C20 0.0229(12) 0.0252(12) 0.0126(11) 0.0008(9) 0.0027(9) 0.0041(10)
C21 0.0243(12) 0.0232(12) 0.0183(11) 0.0006(10) 0.0019(9) -0.0024(10)
C22 0.0221(12) 0.0212(12) 0.0171(11) -0.0003(10) 0.0019(9) -0.0019(10)
C23 0.0264(12) 0.0216(12) 0.0166(11) -0.0007(9) 0.0028(9) 0.0024(10)
C24 0.0255(12) 0.0213(12) 0.0231(12) 0.0001(10) 0.0043(10) 0.0028(10)
C25 0.0285(14) 0.0332(15) 0.0338(15) 0.0004(12) -0.0083(11) 0.0006(12)
C26 0.0405(16) 0.0273(14) 0.0291(14) 0.0019(12) 0.0043(12) -0.0070(12)
N1 0.151(4) 0.0383(17) 0.0388(18) 0.0004(15) -0.004(2) 0.018(2)
C27 0.075(2) 0.0241(14) 0.0316(16) -0.0068(13) 0.0096(16) 0.0021(15)
C28 0.055(2) 0.0324(16) 0.0408(18) -0.0015(14) -0.0053(15) 0.0078(14)

loop_
_atom_type_symbol
_atom_type_description
_atom_type_scat_dispersion_real
_atom_type_scat_dispersion_imag
_atom_type_scat_source
C C 0.0181 0.0091 'International Tables Vol C Tables 4.2.6.8 and 6.1.1.4'
H H 0.0000 0.0000 'International Tables Vol C Tables 4.2.6.8 and 6.1.1.4'
N N 0.0311 0.0180 'International Tables Vol C Tables 4.2.6.8 and 6.1.1.4'
O O 0.0492 0.0322 'International Tables Vol C Tables 4.2.6.8 and 6.1.1.4'
S S 0.3331 0.5567 'International Tables Vol C Tables 4.2.6.8 and 6.1.1.4'

loop_
_geom_angle_atom_site_label_1
_geom_angle_atom_site_label_2
_geom_angle_atom_site_label_3
_geom_angle
_geom_angle_site_symmetry_1
_geom_angle_site_symmetry_3
_geom_angle_publ_flag
C1 S1 C20 100.90(12) . . ?
C21 S2 C1 92.38(12) . . ?
C2 S3 C21 92.02(12) . . ?
C2 S4 C3 100.63(12) . . ?
C22 S5 C23 95.14(12) . . ?
C22 S6 C24 95.11(12) . . ?
C23 S7 C25 102.06(13) . . ?
C24 S8 C26 101.33(12) . . ?
C5 O1 C6 118.15(19) . . ?
C8 O2 C7 111.7(2) . . ?
C9 O3 C10 113.0(2) . . ?
C12 O4 C11 111.6(2) . . ?
C14 O5 C13 112.3(2) . . ?
C15 O6 C16 111.2(2) . . ?
C18 O7 C17 116.82(19) . . ?
C2 C1 S1 123.9(2) . . ?
C2 C1 S2 116.39(19) . . ?
S1 C1 S2 119.64(14) . . ?
C1 C2 S4 123.9(2) . . ?
C1 C2 S3 116.9(2) . . ?
S4 C2 S3 119.10(15) . . ?
C20 C3 C4 120.4(2) . . ?
C20 C3 S4 122.49(19) . . ?
C4 C3 S4 117.06(19) . . ?
C5 C4 C3 120.0(2) . . ?
O1 C5 C4 124.6(2) . . ?
O1 C5 C18 115.7(2) . . ?
C4 C5 C18 119.7(2) . . ?
O1 C6 C7 112.5(2) . . ?
O2 C7 C6 108.2(2) . . ?
O2 C8 C9 109.5(2) . . ?
O3 C9 C8 109.0(2) . . ?
O3 C10 C11 113.9(3) . . ?
O4 C11 C10 111.6(3) . . ?
O4 C12 C13 111.2(3) . . ?
O5 C13 C12 109.6(3) . . ?
O5 C14 C15 109.5(2) . . ?
O6 C15 C14 109.9(2) . . ?
O6 C16 C17 109.9(2) . . ?
O7 C17 C16 108.9(2) . . ?
O7 C18 C19 124.4(2) . . ?
O7 C18 C5 116.0(2) . . ?
C19 C18 C5 119.6(2) . . ?
C18 C19 C20 120.4(2) . . ?
C3 C20 C19 119.6(2) . . ?
C3 C20 S1 122.54(19) . . ?
C19 C20 S1 117.75(19) . . ?
C22 C21 S2 124.2(2) . . ?
C22 C21 S3 123.23(19) . . ?
S2 C21 S3 112.34(14) . . ?
C21 C22 S6 123.10(19) . . ?
C21 C22 S5 123.01(19) . . ?
S6 C22 S5 113.89(14) . . ?
C24 C23 S7 122.6(2) . . ?
C24 C23 S5 116.85(19) . . ?
S7 C23 S5 120.49(14) . . ?
C23 C24 S8 125.2(2) . . ?
C23 C24 S6 117.30(19) . . ?
S8 C24 S6 117.39(15) . . ?
N1 C27 C28 177.6(5) . . ?

loop_
_geom_bond_atom_site_label_1
_geom_bond_atom_site_label_2
_geom_bond_distance
_geom_bond_site_symmetry_2
_geom_bond_publ_flag
S1 C1 1.750(3) . ?
S1 C20 1.777(2) . ?
S2 C21 1.763(3) . ?
S2 C1 1.767(3) . ?
S3 C2 1.764(3) . ?
S3 C21 1.764(3) . ?
S4 C2 1.744(3) . ?
S4 C3 1.777(2) . ?
S5 C22 1.760(2) . ?
S5 C23 1.761(3) . ?
S6 C22 1.751(2) . ?
S6 C24 1.761(3) . ?
S7 C23 1.748(3) . ?
S7 C25 1.801(3) . ?
S8 C24 1.749(3) . ?
S8 C26 1.803(3) . ?
O1 C5 1.362(3) . ?
O1 C6 1.441(3) . ?
O2 C8 1.422(3) . ?
O2 C7 1.422(3) . ?
O3 C9 1.421(3) . ?
O3 C10 1.424(4) . ?
O4 C12 1.423(4) . ?
O4 C11 1.430(4) . ?
O5 C14 1.412(4) . ?
O5 C13 1.424(4) . ?
O6 C15 1.421(3) . ?
O6 C16 1.424(3) . ?
O7 C18 1.364(3) . ?
O7 C17 1.435(3) . ?
C1 C2 1.344(4) . ?
C3 C20 1.382(3) . ?
C3 C4 1.399(3) . ?
C4 C5 1.389(4) . ?
C5 C18 1.407(3) . ?
C6 C7 1.503(4) . ?
C8 C9 1.495(4) . ?
C10 C11 1.498(5) . ?
C12 C13 1.493(5) . ?
C14 C15 1.499(4) . ?
C16 C17 1.496(4) . ?
C18 C19 1.390(3) . ?
C19 C20 1.399(4) . ?
C21 C22 1.337(3) . ?
C23 C24 1.340(4) . ?
N1 C27 1.146(5) . ?
C27 C28 1.436(5) . ?

loop_
_geom_torsion_atom_site_label_1
_geom_torsion_atom_site_label_2
_geom_torsion_atom_site_label_3
_geom_torsion_atom_site_label_4
_geom_torsion
_geom_torsion_site_symmetry_1
_geom_torsion_site_symmetry_2
_geom_torsion_site_symmetry_3
_geom_torsion_site_symmetry_4
_geom_torsion_publ_flag
C20 S1 C1 C2 37.0(2) . . . . ?
C20 S1 C1 S2 -140.07(15) . . . . ?
C21 S2 C1 C2 17.0(2) . . . . ?
C21 S2 C1 S1 -165.71(15) . . . . ?
S1 C1 C2 S4 1.5(3) . . . . ?
S2 C1 C2 S4 178.62(14) . . . . ?
S1 C1 C2 S3 -175.40(14) . . . . ?
S2 C1 C2 S3 1.7(3) . . . . ?
C3 S4 C2 C1 -39.2(2) . . . . ?
C3 S4 C2 S3 137.63(15) . . . . ?
C21 S3 C2 C1 -19.5(2) . . . . ?
C21 S3 C2 S4 163.47(15) . . . . ?
C2 S4 C3 C20 38.1(2) . . . . ?
C2 S4 C3 C4 -143.8(2) . . . . ?
C20 C3 C4 C5 2.4(4) . . . . ?
S4 C3 C4 C5 -175.84(18) . . . . ?
C6 O1 C5 C4 7.5(3) . . . . ?
C6 O1 C5 C18 -171.4(2) . . . . ?
C3 C4 C5 O1 -177.5(2) . . . . ?
C3 C4 C5 C18 1.3(4) . . . . ?
C5 O1 C6 C7 -83.4(3) . . . . ?
C8 O2 C7 C6 176.0(2) . . . . ?
O1 C6 C7 O2 -65.2(3) . . . . ?
C7 O2 C8 C9 -179.4(2) . . . . ?
C10 O3 C9 C8 178.2(2) . . . . ?
O2 C8 C9 O3 -72.9(3) . . . . ?
C9 O3 C10 C11 -87.1(3) . . . . ?
C12 O4 C11 C10 160.1(3) . . . . ?
O3 C10 C11 O4 77.9(3) . . . . ?
C11 O4 C12 C13 175.9(3) . . . . ?
C14 O5 C13 C12 -167.4(2) . . . . ?
O4 C12 C13 O5 -80.7(3) . . . . ?
C13 O5 C14 C15 167.2(2) . . . . ?
C16 O6 C15 C14 178.6(2) . . . . ?
O5 C14 C15 O6 71.3(3) . . . . ?
C15 O6 C16 C17 -168.9(2) . . . . ?
C18 O7 C17 C16 172.4(2) . . . . ?
O6 C16 C17 O7 -67.9(3) . . . . ?
C17 O7 C18 C19 10.3(3) . . . . ?
C17 O7 C18 C5 -171.1(2) . . . . ?
O1 C5 C18 O7 -4.5(3) . . . . ?
C4 C5 C18 O7 176.5(2) . . . . ?
O1 C5 C18 C19 174.2(2) . . . . ?
C4 C5 C18 C19 -4.8(3) . . . . ?
O7 C18 C19 C20 -176.9(2) . . . . ?
C5 C18 C19 C20 4.5(4) . . . . ?
C4 C3 C20 C19 -2.6(4) . . . . ?
S4 C3 C20 C19 175.49(18) . . . . ?
C4 C3 C20 S1 -178.73(18) . . . . ?
S4 C3 C20 S1 -0.6(3) . . . . ?
C18 C19 C20 C3 -0.9(4) . . . . ?
C18 C19 C20 S1 175.43(18) . . . . ?
C1 S1 C20 C3 -36.7(2) . . . . ?
C1 S1 C20 C19 147.12(19) . . . . ?
C1 S2 C21 C22 145.0(2) . . . . ?
C1 S2 C21 S3 -29.86(15) . . . . ?
C2 S3 C21 C22 -144.4(2) . . . . ?
C2 S3 C21 S2 30.50(15) . . . . ?
S2 C21 C22 S6 -176.85(14) . . . . ?
S3 C21 C22 S6 -2.6(3) . . . . ?
S2 C21 C22 S5 3.6(3) . . . . ?
S3 C21 C22 S5 177.92(13) . . . . ?
C24 S6 C22 C21 167.7(2) . . . . ?
C24 S6 C22 S5 -12.76(15) . . . . ?
C23 S5 C22 C21 -167.9(2) . . . . ?
C23 S5 C22 S6 12.57(15) . . . . ?
C25 S7 C23 C24 174.7(2) . . . . ?
C25 S7 C23 S5 -7.11(19) . . . . ?
C22 S5 C23 C24 -7.3(2) . . . . ?
C22 S5 C23 S7 174.43(15) . . . . ?
S7 C23 C24 S8 1.9(3) . . . . ?
S5 C23 C24 S8 -176.29(14) . . . . ?
S7 C23 C24 S6 177.68(13) . . . . ?
S5 C23 C24 S6 -0.5(3) . . . . ?
C26 S8 C24 C23 -97.8(2) . . . . ?
C26 S8 C24 S6 86.47(17) . . . . ?
C22 S6 C24 C23 8.1(2) . . . . ?
C22 S6 C24 S8 -175.78(15) . . . . ?
